data_2014977
loop_
_publ_author_name
'Hong-Zhen Xie'
'Dan-Yi Wei'
'Yue-Qing Zheng'

_publ_section_title
<i>catena</i>-Poly[[diaquabis(5-carboxypentanoato-\k<i>O</i>)cobalt(II)]-\m-1,2-di-4-pyridylethane-\k^2^<i>N</i>:<i>N</i>']
_journal_coeditor_code FA1144
_journal_issue 9
_journal_name_full 'Acta Crystallographica Section C'
_journal_page_first m419
_journal_page_last m420
_journal_paper_doi 10.1107/S0108270105022882
_journal_volume 61
_journal_year 2005
_chemical_formula_iupac '[Co (C6 H9 O4)2 (C12 H12 N2) (H2 O)2]'
_chemical_formula_moiety 'C24 H34 Co N2 O10'
_chemical_formula_sum 'C24 H34 Co N2 O10'
_chemical_formula_weight 569.46
_chemical_name_systematic
;
catena-Poly[[diaquabis(5-carboxypentanoato-\kO)cobalt(II)]-\m-
1,2-di-4-pyridylethane-\k^2^N:N']
;
_space_group_IT_number 2
_symmetry_cell_setting triclinic
_symmetry_space_group_name_Hall '-P 1'
_symmetry_space_group_name_H-M 'P -1'
_atom_sites_solution_hydrogens geom
_atom_sites_solution_primary direct
_atom_sites_solution_secondary difmap
_audit_creation_method SHELXL-97
_cell_angle_alpha 85.17(3)
_cell_angle_beta 65.14(3)
_cell_angle_gamma 74.03(3)
_cell_formula_units_Z 1
_cell_length_a 8.6928(17)
_cell_length_b 8.8579(18)
_cell_length_c 9.6059(19)
_cell_measurement_reflns_used 25
_cell_measurement_temperature 296(2)
_cell_measurement_theta_max 25
_cell_measurement_theta_min 10
_cell_volume 644.8(3)
_computing_cell_refinement XSCANS
_computing_data_collection 'XSCANS (Siemens, 1996)'
_computing_data_reduction XSCANS
_computing_molecular_graphics 'SHELXTL (Bruker, 1997)'
_computing_publication_material SHELXTL
_computing_structure_refinement 'SHELXL97 (Sheldrick, 1997)'
_computing_structure_solution 'SHELXS97 (Sheldrick, 1997)'
_diffrn_ambient_temperature 296(2)
_diffrn_measured_fraction_theta_full 0.996
_diffrn_measured_fraction_theta_max 0.996
_diffrn_measurement_device_type 'Bruker P4'
_diffrn_measurement_method \q/2\q
_diffrn_radiation_monochromator graphite
_diffrn_radiation_source 'fine-focus sealed tube'
_diffrn_radiation_type MoK\a
_diffrn_radiation_wavelength 0.71073
_diffrn_reflns_av_R_equivalents 0.0242
_diffrn_reflns_av_sigmaI/netI 0.0353
_diffrn_reflns_limit_h_max 11
_diffrn_reflns_limit_h_min -1
_diffrn_reflns_limit_k_max 11
_diffrn_reflns_limit_k_min -11
_diffrn_reflns_limit_l_max 12
_diffrn_reflns_limit_l_min -11
_diffrn_reflns_number 3546
_diffrn_reflns_theta_full 27.50
_diffrn_reflns_theta_max 27.50
_diffrn_reflns_theta_min 2.34
_diffrn_standards_decay_% no
_diffrn_standards_interval_count 97
_diffrn_standards_number 3
_exptl_absorpt_coefficient_mu 0.724
_exptl_absorpt_correction_T_max 0.853
_exptl_absorpt_correction_T_min 0.818
_exptl_absorpt_correction_type psi-scan
_exptl_absorpt_process_details '(XSCANS; Siemens, 1996)'
_exptl_crystal_colour red
_exptl_crystal_density_diffrn 1.466
_exptl_crystal_density_method 'not measured'
_exptl_crystal_description prism
_exptl_crystal_F_000 299
_exptl_crystal_size_max 0.39
_exptl_crystal_size_mid 0.31
_exptl_crystal_size_min 0.22
_refine_diff_density_max 0.253
_refine_diff_density_min -0.236
_refine_ls_extinction_method none
_refine_ls_goodness_of_fit_ref 1.046
_refine_ls_hydrogen_treatment mixed
_refine_ls_matrix_type full
_refine_ls_number_parameters 182
_refine_ls_number_reflns 2959
_refine_ls_number_restraints 0
_refine_ls_restrained_S_all 1.046
_refine_ls_R_factor_all 0.0344
_refine_ls_R_factor_gt 0.0299
_refine_ls_shift/su_max 0.000
_refine_ls_shift/su_mean 0.000
_refine_ls_structure_factor_coef Fsqd
_refine_ls_weighting_details 'calc w = 1/[\s^2^(Fo^2^)+(0.0298P)^2^+0.2282P] where P = (Fo^2^+2Fc^2^)/3'
_refine_ls_weighting_scheme calc
_refine_ls_wR_factor_gt 0.0756
_refine_ls_wR_factor_ref 0.0781
_reflns_number_gt 2670
_reflns_number_total 2959
_reflns_threshold_expression I>2\s(I)
_cod_data_source_file fa1144.cif
_cod_data_source_block emp97
_cod_depositor_comments
;
 Replacing the "\K" substring with the "\k" substring in the
 _chemical_name_systematic data item value.

 Antanas Vaitkus,
 2017-03-29

The following automatic conversions were performed:

'_geom_hbond_publ_flag' value 'YES' changed to 'yes' according to
/home/saulius/struct/CIF-dictionaries/cif_core.dic dictionary named
'cif_core.dic' version 2.4.1 from 2010-06-29 (3 times).

Automatic conversion script
Id: cif_fix_values 1715 2011-07-08 13:25:40Z adriana 
;
_cod_original_cell_volume 644.8(2)
_cod_original_sg_symbol_Hall -P1
_cod_database_code 2014977
_cod_database_fobs_code 2014977

loop_
_symmetry_equiv_pos_as_xyz
'x, y, z'
'-x, -y, -z'

loop_
_atom_site_label
_atom_site_fract_x
_atom_site_fract_y
_atom_site_fract_z
_atom_site_U_iso_or_equiv
_atom_site_adp_type
_atom_site_calc_flag
_atom_site_refinement_flags
_atom_site_occupancy
_atom_site_disorder_assembly
_atom_site_disorder_group
_atom_site_type_symbol
Co 0.0000 0.5000 0.5000 0.02339(9) Uani d S 1 . . Co
N1 0.01189(18) 0.65316(15) 0.65628(14) 0.0277(3) Uani d . 1 . . N
O1 0.21630(17) 0.20575(15) 0.64748(15) 0.0402(3) Uani d . 1 . . O
O2 0.26087(15) 0.36416(14) 0.45035(12) 0.0311(2) Uani d . 1 . . O
O3 0.4607(2) 0.25849(19) 1.16196(15) 0.0521(4) Uani d . 1 . . O
O4 0.31661(18) 0.45166(16) 1.06256(14) 0.0432(3) Uani d . 1 . . O
O5 -0.10399(17) 0.35414(14) 0.68103(14) 0.0318(2) Uani d . 1 . . O
C1 0.3139(2) 0.26778(18) 0.53829(17) 0.0279(3) Uani d . 1 . . C
C2 0.5074(2) 0.2315(2) 0.50342(19) 0.0378(4) Uani d . 1 . . C
H2A 0.5460 0.3263 0.4696 0.045 Uiso calc R 1 . . H
H2B 0.5728 0.1541 0.4191 0.045 Uiso calc R 1 . . H
C3 0.5527(2) 0.1696(2) 0.63869(19) 0.0377(4) Uani d . 1 . . C
H3A 0.5122 0.0759 0.6743 0.045 Uiso calc R 1 . . H
H3B 0.6795 0.1400 0.6038 0.045 Uiso calc R 1 . . H
C4 0.4715(2) 0.2885(2) 0.77236(19) 0.0373(4) Uani d . 1 . . C
H4A 0.5150 0.3809 0.7382 0.045 Uiso calc R 1 . . H
H4B 0.3449 0.3207 0.8059 0.045 Uiso calc R 1 . . H
C5 0.5139(3) 0.2225(2) 0.90591(19) 0.0404(4) Uani d . 1 . . C
H5A 0.4861 0.1219 0.9291 0.048 Uiso calc R 1 . . H
H5B 0.6394 0.2033 0.8748 0.048 Uiso calc R 1 . . H
C6 0.4190(2) 0.3247(2) 1.04974(18) 0.0336(3) Uani d . 1 . . C
C7 0.0758(2) 0.59803(19) 0.76044(19) 0.0333(3) Uani d . 1 . . C
H7A 0.1047 0.4900 0.7720 0.040 Uiso calc R 1 . . H
C8 0.1013(2) 0.6920(2) 0.8517(2) 0.0356(4) Uani d . 1 . . C
H8A 0.1464 0.6473 0.9224 0.043 Uiso calc R 1 . . H
C9 0.0594(2) 0.85315(19) 0.83761(18) 0.0306(3) Uani d . 1 . . C
C10 -0.0109(2) 0.91147(19) 0.73211(19) 0.0345(4) Uani d . 1 . . C
H10A -0.0437 1.0193 0.7204 0.041 Uiso calc R 1 . . H
C11 -0.0320(2) 0.80941(19) 0.64446(18) 0.0321(3) Uani d . 1 . . C
H11A -0.0789 0.8511 0.5741 0.038 Uiso calc R 1 . . H
C12 0.0860(2) 0.9603(2) 0.9345(2) 0.0369(4) Uani d . 1 . . C
H12A 0.1372 1.0398 0.8706 0.044 Uiso calc R 1 . . H
H12B 0.1676 0.8999 0.9759 0.044 Uiso calc R 1 . . H
H3C 0.405(4) 0.310(3) 1.243(3) 0.062(8) Uiso d . 1 . . H
H5D -0.014(4) 0.300(3) 0.688(3) 0.054(7) Uiso d . 1 . . H
H5C -0.170(3) 0.414(3) 0.762(3) 0.055(7) Uiso d . 1 . . H

loop_
_atom_site_aniso_label
_atom_site_aniso_U_11
_atom_site_aniso_U_22
_atom_site_aniso_U_33
_atom_site_aniso_U_12
_atom_site_aniso_U_13
_atom_site_aniso_U_23
Co 0.03023(16) 0.02187(14) 0.02134(14) -0.00585(11) -0.01357(11) -0.00389(10)
N1 0.0349(7) 0.0258(6) 0.0260(6) -0.0060(5) -0.0158(5) -0.0066(5)
O1 0.0386(7) 0.0409(7) 0.0424(7) -0.0108(5) -0.0196(6) 0.0122(5)
O2 0.0329(6) 0.0363(6) 0.0230(5) -0.0029(5) -0.0141(5) -0.0014(4)
O3 0.0564(9) 0.0617(9) 0.0250(6) 0.0115(7) -0.0200(6) -0.0056(6)
O4 0.0451(7) 0.0450(7) 0.0300(6) 0.0031(6) -0.0148(5) -0.0046(5)
O5 0.0350(6) 0.0312(6) 0.0290(6) -0.0088(5) -0.0127(5) -0.0015(5)
C1 0.0326(8) 0.0286(7) 0.0231(7) -0.0027(6) -0.0143(6) -0.0056(6)
C2 0.0321(8) 0.0535(10) 0.0241(7) -0.0026(7) -0.0126(7) -0.0033(7)
C3 0.0333(9) 0.0465(10) 0.0291(8) 0.0038(7) -0.0165(7) -0.0058(7)
C4 0.0426(9) 0.0401(9) 0.0313(8) -0.0020(7) -0.0222(7) -0.0027(7)
C5 0.0435(10) 0.0429(10) 0.0287(8) 0.0036(8) -0.0177(7) -0.0031(7)
C6 0.0317(8) 0.0438(9) 0.0245(7) -0.0074(7) -0.0123(6) 0.0007(6)
C7 0.0456(9) 0.0246(7) 0.0352(8) -0.0042(7) -0.0240(7) -0.0042(6)
C8 0.0460(10) 0.0343(8) 0.0340(8) -0.0052(7) -0.0258(8) -0.0060(7)
C9 0.0325(8) 0.0337(8) 0.0271(7) -0.0090(6) -0.0114(6) -0.0109(6)
C10 0.0486(10) 0.0240(7) 0.0342(8) -0.0090(7) -0.0197(8) -0.0048(6)
C11 0.0453(9) 0.0276(7) 0.0289(7) -0.0079(7) -0.0212(7) -0.0025(6)
C12 0.0404(9) 0.0403(9) 0.0351(9) -0.0124(7) -0.0168(8) -0.0134(7)

loop_
_atom_type_symbol
_atom_type_description
_atom_type_scat_dispersion_real
_atom_type_scat_dispersion_imag
_atom_type_scat_source
C C 0.0033 0.0016 'International Tables Vol C Tables 4.2.6.8 and 6.1.1.4'
H H 0.0000 0.0000 'International Tables Vol C Tables 4.2.6.8 and 6.1.1.4'
N N 0.0061 0.0033 'International Tables Vol C Tables 4.2.6.8 and 6.1.1.4'
O O 0.0106 0.0060 'International Tables Vol C Tables 4.2.6.8 and 6.1.1.4'
Co Co 0.3494 0.9721 'International Tables Vol C Tables 4.2.6.8 and 6.1.1.4'

loop_
_geom_angle_atom_site_label_1
_geom_angle_atom_site_label_2
_geom_angle_atom_site_label_3
_geom_angle_site_symmetry_1
_geom_angle_site_symmetry_3
_geom_angle
O5 Co O5 2_566 . 180.00(5)
O5 Co O2 2_566 . 88.51(6)
O5 Co O2 . . 91.49(6)
O5 Co O2 2_566 2_566 91.49(6)
O5 Co O2 . 2_566 88.51(6)
O2 Co O2 . 2_566 180.0
O5 Co N1 2_566 . 89.13(5)
O5 Co N1 . . 90.87(5)
O2 Co N1 . . 91.23(6)
O2 Co N1 2_566 . 88.77(6)
O5 Co N1 2_566 2_566 90.87(5)
O5 Co N1 . 2_566 89.13(5)
O2 Co N1 . 2_566 88.77(6)
O2 Co N1 2_566 2_566 91.23(6)
N1 Co N1 . 2_566 180.0000(10)
C7 N1 C11 . . 116.74(13)
C7 N1 Co . . 122.23(10)
C11 N1 Co . . 120.83(10)
C1 O2 Co . . 127.23(10)
C6 O3 H3C . . 113.2(19)
Co O5 H5D . . 101.5(18)
Co O5 H5C . . 107.4(17)
H5D O5 H5C . . 110(2)
O1 C1 O2 . . 123.68(15)
O1 C1 C2 . . 119.85(15)
O2 C1 C2 . . 116.47(15)
C1 C2 C3 . . 114.48(14)
C1 C2 H2A . . 108.6
C3 C2 H2A . . 108.6
C1 C2 H2B . . 108.6
C3 C2 H2B . . 108.6
H2A C2 H2B . . 107.6
C4 C3 C2 . . 113.23(15)
C4 C3 H3A . . 108.9
C2 C3 H3A . . 108.9
C4 C3 H3B . . 108.9
C2 C3 H3B . . 108.9
H3A C3 H3B . . 107.7
C5 C4 C3 . . 112.01(15)
C5 C4 H4A . . 109.2
C3 C4 H4A . . 109.2
C5 C4 H4B . . 109.2
C3 C4 H4B . . 109.2
H4A C4 H4B . . 107.9
C6 C5 C4 . . 115.16(15)
C6 C5 H5A . . 108.5
C4 C5 H5A . . 108.5
C6 C5 H5B . . 108.5
C4 C5 H5B . . 108.5
H5A C5 H5B . . 107.5
O4 C6 O3 . . 123.68(16)
O4 C6 C5 . . 124.58(15)
O3 C6 C5 . . 111.74(15)
N1 C7 C8 . . 123.78(15)
N1 C7 H7A . . 118.1
C8 C7 H7A . . 118.1
C7 C8 C9 . . 119.63(15)
C7 C8 H8A . . 120.2
C9 C8 H8A . . 120.2
C8 C9 C10 . . 116.88(14)
C8 C9 C12 . . 121.43(15)
C10 C9 C12 . . 121.69(15)
C11 C10 C9 . . 120.02(15)
C11 C10 H10A . . 120.0
C9 C10 H10A . . 120.0
N1 C11 C10 . . 122.93(15)
N1 C11 H11A . . 118.5
C10 C11 H11A . . 118.5
C9 C12 C12 . 2_577 111.61(18)
C9 C12 H12A . . 109.3
C12 C12 H12A 2_577 . 109.3
C9 C12 H12B . . 109.3
C12 C12 H12B 2_577 . 109.3
H12A C12 H12B . . 108.0

loop_
_geom_bond_atom_site_label_1
_geom_bond_atom_site_label_2
_geom_bond_site_symmetry_2
_geom_bond_distance
_geom_bond_publ_flag
Co O5 2_566 2.1102(14) ?
Co O5 . 2.1102(14) ?
Co O2 . 2.1223(14) ?
Co O2 2_566 2.1223(14) ?
Co N1 . 2.1576(13) ?
Co N1 2_566 2.1576(13) ?
N1 C7 . 1.336(2) ?
N1 C11 . 1.339(2) ?
O1 C1 . 1.238(2) ?
O2 C1 . 1.2825(19) ?
O3 C6 . 1.320(2) ?
O3 H3C . 0.82(3) ?
O4 C6 . 1.205(2) ?
O5 H5D . 0.82(3) ?
O5 H5C . 0.86(3) ?
C1 C2 . 1.514(2) ?
C2 C3 . 1.528(2) ?
C2 H2A . 0.9700 ?
C2 H2B . 0.9700 ?
C3 C4 . 1.521(2) ?
C3 H3A . 0.9700 ?
C3 H3B . 0.9700 ?
C4 C5 . 1.509(2) ?
C4 H4A . 0.9700 ?
C4 H4B . 0.9700 ?
C5 C6 . 1.500(2) ?
C5 H5A . 0.9700 ?
C5 H5B . 0.9700 ?
C7 C8 . 1.378(2) ?
C7 H7A . 0.9300 ?
C8 C9 . 1.383(2) ?
C8 H8A . 0.9300 ?
C9 C10 . 1.388(2) ?
C9 C12 . 1.506(2) ?
C10 C11 . 1.382(2) ?
C10 H10A . 0.9300 ?
C11 H11A . 0.9300 ?
C12 C12 2_577 1.517(3) ?
C12 H12A . 0.9700 ?
C12 H12B . 0.9700 ?

loop_
_geom_hbond_atom_site_label_D
_geom_hbond_atom_site_label_H
_geom_hbond_atom_site_label_A
_geom_hbond_site_symmetry_A
_geom_hbond_distance_DH
_geom_hbond_distance_HA
_geom_hbond_distance_DA
_geom_hbond_angle_DHA
_geom_hbond_publ_flag
O5 H5D O1 ? 0.82(3) 1.83(4) 2.624(2) 163(3) yes
O5 H5C O4 2_567 0.86(3) 1.89(3) 2.753(2) 179(3) yes
O3 H3C O2 1_556 0.82(3) 1.87(3) 2.658(2) 161(3) yes
